data_4106921
loop_
_publ_author_name
'Chang Yeon Lee'
'Omar K. Farha'
'Bong Jin Hong'
'Amy A. Sarjeant'
'SonBinh T. Nguyen'
'Joseph T. Hupp'

_publ_section_title
;
 Light-Harvesting Metal-Organic Frameworks (MOFs): Efficient
 Strut-to-Strut Energy Transfer in Bodipy and Porphyrin-Based MOFs
;
_journal_name_full 'Journal of the American Chemical Society'
_journal_page_first 15858
_journal_page_last 15861
_journal_paper_doi 10.1021/ja206029a
_journal_volume 133
_journal_year 2011
_chemical_formula_moiety 'C189 H107 B3 Br6 F6 N12 O24 Zn6'
_chemical_formula_sum 'C189 H107 B3 Br6 F6 N12 O24 Zn6'
_chemical_formula_weight 3947.98
_chemical_name_systematic
; 
 ? 
;
_space_group_IT_number 10
_symmetry_cell_setting monoclinic
_symmetry_space_group_name_Hall '-P 2y'
_symmetry_space_group_name_H-M 'P 1 2/m 1'
_atom_sites_solution_hydrogens geom
_atom_sites_solution_primary direct
_atom_sites_solution_secondary difmap
_audit_creation_method SHELXL-97
_cell_angle_alpha 90.00
_cell_angle_beta 93.087(5)
_cell_angle_gamma 90.00
_cell_formula_units_Z 1
_cell_length_a 19.3751(13)
_cell_length_b 22.2846(19)
_cell_length_c 26.8917(19)
_cell_measurement_reflns_used 9694
_cell_measurement_temperature 100(2)
_cell_measurement_theta_max 60.31
_cell_measurement_theta_min 3.38
_cell_volume 11594.1(15)
_computing_cell_refinement 'Bruker SAINT'
_computing_data_collection 'Bruker APEX2'
_computing_data_reduction 'Bruker SAINT'
_computing_molecular_graphics 'Bruker SHELXTL'
_computing_publication_material 'Bruker SHELXTL'
_computing_structure_refinement 'SHELXL-97 (Sheldrick, 2008)'
_computing_structure_solution 'SHELXS-97 (Sheldrick, 2008)'
_diffrn_ambient_temperature 100(2)
_diffrn_measured_fraction_theta_full 0.916
_diffrn_measured_fraction_theta_max 0.916
_diffrn_measurement_device_type 'Bruker APEX-II CCD'
_diffrn_measurement_method '\f and \w scans'
_diffrn_radiation_monochromator graphite
_diffrn_radiation_source 'fine-focus sealed tube'
_diffrn_radiation_type CuK\a
_diffrn_radiation_wavelength 1.54178
_diffrn_reflns_av_R_equivalents 0.1056
_diffrn_reflns_av_sigmaI/netI 0.2054
_diffrn_reflns_limit_h_max 21
_diffrn_reflns_limit_h_min -21
_diffrn_reflns_limit_k_max 24
_diffrn_reflns_limit_k_min -24
_diffrn_reflns_limit_l_max 28
_diffrn_reflns_limit_l_min -30
_diffrn_reflns_number 53502
_diffrn_reflns_theta_full 60.38
_diffrn_reflns_theta_max 60.38
_diffrn_reflns_theta_min 1.65
_exptl_absorpt_coefficient_mu 1.191
_exptl_absorpt_correction_T_max 0.5634
_exptl_absorpt_correction_T_min 0.4403
_exptl_absorpt_correction_type multi-scan
_exptl_absorpt_process_details 'SADABS, (Bruker)'
_exptl_crystal_colour orange
_exptl_crystal_density_diffrn 0.565
_exptl_crystal_description plate
_exptl_crystal_F_000 1976
_exptl_crystal_size_max 0.27
_exptl_crystal_size_mid 0.23
_exptl_crystal_size_min 0.04
_platon_squeeze_details
;
 Diffuse, disordered solvent molecules could not be adequately modeled.  The
 bypass procedure in Platon (Spek, 1990) was used to remove the electronic
 contribution from these solvents. The total potential solvent accessible void
 volume was 8295.2 Ang^3^ and the electron count / cell = 4133. As the exact
 solvent content is not known, the reported formula reflects only the atoms
 used in the refinement.
;
_refine_diff_density_max 1.033
_refine_diff_density_min -0.916
_refine_diff_density_rms 0.081
_refine_ls_extinction_method none
_refine_ls_goodness_of_fit_ref 0.821
_refine_ls_hydrogen_treatment constr
_refine_ls_matrix_type full
_refine_ls_number_parameters 710
_refine_ls_number_reflns 16430
_refine_ls_number_restraints 961
_refine_ls_restrained_S_all 0.841
_refine_ls_R_factor_all 0.1972
_refine_ls_R_factor_gt 0.0797
_refine_ls_shift/su_max 0.000
_refine_ls_shift/su_mean 0.000
_refine_ls_structure_factor_coef Fsqd
_refine_ls_weighting_details 'calc w=1/[\s^2^(Fo^2^)+(0.0782P)^2^+0.0000P] where P=(Fo^2^+2Fc^2^)/3'
_refine_ls_weighting_scheme calc
_refine_ls_wR_factor_gt 0.1904
_refine_ls_wR_factor_ref 0.2195
_reflns_number_gt 4155
_reflns_number_total 16430
_reflns_threshold_expression >2sigma(I)
_cod_data_source_file ja206029a_si_002.cif
_cod_data_source_block n1015
_cod_database_code 4106921

loop_
_symmetry_equiv_pos_as_xyz
'x, y, z'
'-x, y, -z'
'-x, -y, -z'
'x, -y, z'

loop_
_atom_site_label
_atom_site_type_symbol
_atom_site_fract_x
_atom_site_fract_y
_atom_site_fract_z
_atom_site_U_iso_or_equiv
_atom_site_adp_type
_atom_site_occupancy
_atom_site_symmetry_multiplicity
_atom_site_calc_flag
_atom_site_refinement_flags
Zn1 Zn 0.32753(4) 0.06458(5) 0.33135(5) 0.0237(3) Uani 1 1 d U
Zn2 Zn 0.0000 0.06951(11) 0.0000 0.0367(6) Uani 1 2 d SU
Br1 Br -0.27370(8) 0.0000 0.23134(9) 0.0958(10) Uani 1 2 d SU
Br2 Br -0.06967(9) 0.0000 0.43352(9) 0.1049(11) Uani 1 2 d SU
Br3 Br 0.39979(8) 0.0000 -0.10091(9) 0.1024(11) Uani 1 2 d SU
O1 O -0.0151(4) 0.0533(5) 0.0726(3) 0.079(3) Uani 1 1 d U
O2 O 0.1008(2) 0.0449(4) 0.0151(3) 0.070(3) Uani 1 1 d U
O3 O 0.2256(3) 0.0484(4) 0.3192(3) 0.063(2) Uani 1 1 d U
O4 O 0.3159(3) 0.0527(3) 0.4043(3) 0.0416(14) Uani 1 1 d U
O5 O 0.4310(2) 0.0527(3) 0.3472(3) 0.0441(16) Uani 1 1 d U
O6 O 0.3450(3) 0.0463(4) 0.2588(3) 0.0531(19) Uani 1 1 d U
C1 C -0.0223(7) 0.0000 0.0851(6) 0.063(3) Uani 1 2 d SU
C2 C -0.0573(6) 0.0000 0.1442(7) 0.060(3) Uani 1 2 d SU
C3 C -0.0705(5) 0.0523(7) 0.1639(4) 0.071(3) Uani 1 1 d U
H3 H -0.0601 0.0886 0.1474 0.085 Uiso 1 1 calc R
C4 C -0.1006(4) 0.0529(6) 0.2100(4) 0.059(2) Uani 1 1 d U
H4 H -0.1126 0.0905 0.2238 0.070 Uiso 1 1 calc R
C5 C -0.1140(4) 0.0000 0.2373(5) 0.037(2) Uani 1 2 d SU
C6 C -0.1472(5) 0.0000 0.2880(5) 0.032(2) Uani 1 2 d SU
C7 C -0.1001(4) 0.0000 0.3294(5) 0.034(2) Uani 1 2 d SU
C8 C -0.1322(5) 0.0000 0.3764(5) 0.037(2) Uani 1 2 d SU
C9 C -0.1999(5) 0.0000 0.3793(5) 0.0300(19) Uani 1 2 d SU
C10 C -0.2471(5) 0.0000 0.3363(5) 0.0293(19) Uani 1 2 d SU
C11 C -0.2153(4) 0.0000 0.2921(5) 0.031(2) Uani 1 2 d SU
C12 C -0.0240(5) 0.0000 0.3254(5) 0.041(3) Uani 1 2 d SU
C13 C 0.0090(3) 0.0515(6) 0.3261(4) 0.063(3) Uani 1 1 d U
H13 H -0.0163 0.0876 0.3297 0.075 Uiso 1 1 calc R
C14 C 0.0817(3) 0.0545(6) 0.3215(4) 0.063(3) Uani 1 1 d U
H14 H 0.1045 0.0921 0.3189 0.075 Uiso 1 1 calc R
C15 C 0.1191(5) 0.0000 0.3210(5) 0.049(3) Uani 1 2 d SU
C16 C 0.1972(5) 0.0000 0.3202(5) 0.045(3) Uani 1 2 d SU
C17 C -0.2296(5) 0.0000 0.4292(5) 0.031(2) Uani 1 2 d SU
C18 C -0.2433(5) 0.0544(6) 0.4524(4) 0.055(3) Uani 1 1 d U
C19 C -0.3219(4) 0.0000 0.3393(5) 0.024(2) Uani 1 2 d SU
C20 C -0.3577(3) 0.0576(4) 0.3440(4) 0.043(2) Uani 1 1 d U
H20 H -0.3338 0.0947 0.3468 0.052 Uiso 1 1 calc R
C21 C 0.1319(6) 0.0000 0.0163(6) 0.057(3) Uani 1 2 d SU
C22 C 0.2080(5) 0.0000 0.0147(6) 0.053(3) Uani 1 2 d SU
C23 C 0.2418(4) 0.0524(6) 0.0152(4) 0.074(3) Uani 1 1 d U
H23 H 0.2167 0.0889 0.0169 0.088 Uiso 1 1 calc R
C24 C 0.3171(4) 0.0540(6) 0.0131(4) 0.070(3) Uani 1 1 d U
H24 H 0.3422 0.0906 0.0166 0.084 Uiso 1 1 calc R
C25 C 0.3500(5) 0.0000 0.0060(6) 0.049(3) Uani 1 2 d SU
C26 C 0.4256(5) 0.0000 0.0038(6) 0.052(2) Uani 1 2 d SU
C27 C 0.4572(5) 0.0000 -0.0445(6) 0.054(3) Uani 1 2 d SU
C28 C 0.4716(5) 0.0000 0.0489(5) 0.050(3) Uani 1 2 d SU
C29 C 0.4382(4) 0.0000 0.0969(5) 0.048(3) Uani 1 2 d SU
C30 C 0.4211(5) 0.0564(7) 0.1168(4) 0.067(3) Uani 1 1 d U
C31 C 0.3932(5) 0.0509(6) 0.1655(4) 0.062(2) Uani 1 1 d U
C32 C 0.3817(5) 0.0000 0.1875(6) 0.042(3) Uani 1 2 d SU
C33 C 0.3534(6) 0.0000 0.2375(6) 0.044(2) Uani 1 2 d SU
C34 C 0.3029(5) 0.0000 0.4226(6) 0.031(2) Uani 1 2 d SU
C35 C 0.2823(5) 0.0000 0.4779(6) 0.029(2) Uani 1 2 d SU
C36 C 0.2697(4) 0.0559(5) 0.4993(4) 0.051(2) Uani 1 1 d U
C37 C 0.4574(5) 0.0000 0.3484(6) 0.033(2) Uani 1 2 d SU
C38 C 0.5366(5) 0.0000 0.3490(6) 0.037(3) Uani 1 2 d SU
C39 C 0.5687(4) 0.0536(5) 0.3440(4) 0.056(3) Uani 1 1 d U
H39 H 0.5418 0.0891 0.3403 0.067 Uiso 1 1 calc R
N1 N 0.3304(7) 0.1530(3) 0.3342(5) 0.173(4) Uani 1 1 d DU
C40 C 0.3671(8) 0.1857(5) 0.3723(5) 0.201(5) Uani 1 1 d DU
H40 H 0.3901 0.1652 0.3995 0.241 Uiso 1 1 calc R
C41 C 0.3694(9) 0.2503(5) 0.3695(6) 0.222(5) Uani 1 1 d DU
H41 H 0.3965 0.2710 0.3945 0.267 Uiso 1 1 calc R
C42 C 0.3339(10) 0.2854(4) 0.3319(6) 0.237(4) Uani 1 1 d DU
C43 C 0.3054(11) 0.2520(5) 0.2908(6) 0.223(5) Uani 1 1 d DU
H43 H 0.2879 0.2723 0.2617 0.268 Uiso 1 1 calc R
C44 C 0.3031(10) 0.1875(5) 0.2932(6) 0.202(5) Uani 1 1 d DU
H44 H 0.2819 0.1666 0.2655 0.243 Uiso 1 1 calc R
C45 C 0.3300(9) 0.3500(4) 0.3341(5) 0.278(5) Uani 1 1 d DU
C46 C 0.3447(8) 0.3880(5) 0.2952(6) 0.296(5) Uani 1 1 d DU
C47 C 0.3440(7) 0.4468(5) 0.3115(5) 0.309(5) Uani 1 1 d DU
N2 N 0.3187(9) 0.4450(4) 0.3583(5) 0.307(5) Uani 1 1 d DU
C48 C 0.3223(8) 0.3865(5) 0.3757(6) 0.294(5) Uani 1 1 d DU
B1 B 0.3244(13) 0.5000 0.3918(6) 0.310(7) Uani 1 2 d SDU
F1 F 0.3698(13) 0.5000 0.4356(9) 0.362(9) Uani 1 2 d SDU
F2 F 0.2753(13) 0.5000 0.4307(9) 0.346(9) Uani 1 2 d SDU
C49 C 0.3060(14) 0.3634(8) 0.4262(7) 0.317(9) Uani 1 1 d DU
H49A H 0.2710 0.3318 0.4225 0.476 Uiso 1 1 calc R
H49B H 0.2883 0.3963 0.4460 0.476 Uiso 1 1 calc R
H49C H 0.3481 0.3471 0.4430 0.476 Uiso 1 1 calc R
C50 C 0.3555(14) 0.3694(8) 0.2425(7) 0.323(9) Uani 1 1 d DU
H50A H 0.3115 0.3713 0.2229 0.484 Uiso 1 1 calc R
H50B H 0.3734 0.3283 0.2423 0.484 Uiso 1 1 calc R
H50C H 0.3889 0.3965 0.2281 0.484 Uiso 1 1 calc R
C51 C 0.3703(11) 0.5000 0.2890(6) 0.328(7) Uani 1 2 d SDU
C52 C 0.3715(6) 0.5000 0.2380(4) 0.356(7) Uani 1 2 d SDU
C53 C 0.4424(5) 0.5000 0.2129(4) 0.373(8) Uani 1 2 d SDU
H53 H 0.4843 0.5000 0.2329 0.447 Uiso 1 2 calc SR
C54 C 0.4442(6) 0.5000 0.1549(5) 0.384(8) Uani 1 2 d SDU
H54 H 0.4873 0.5000 0.1396 0.460 Uiso 1 2 calc SR
C55 C 0.3753(8) 0.5000 0.1221(5) 0.388(9) Uani 1 2 d SDU
H55 H 0.3764 0.5000 0.0868 0.466 Uiso 1 2 calc SR
C56 C 0.3045(8) 0.5000 0.1472(5) 0.384(8) Uani 1 2 d SDU
H56 H 0.2625 0.5000 0.1272 0.461 Uiso 1 2 calc SR
C57 C 0.3026(7) 0.5000 0.2052(5) 0.372(8) Uani 1 2 d SDU
H57 H 0.2595 0.5000 0.2205 0.446 Uiso 1 2 calc SR
N3 N 0.0000 0.1543(4) 0.0000 0.245(8) Uani 1 2 d SDU
C60 C 0.0446(16) 0.1843(6) 0.0354(9) 0.249(8) Uani 0.50 1 d PDU
H60 H 0.0698 0.1623 0.0606 0.299 Uiso 0.50 1 calc PR
C61 C 0.051(2) 0.2487(6) 0.0327(14) 0.255(8) Uani 0.50 1 d PDU
H61 H 0.0792 0.2680 0.0580 0.305 Uiso 0.50 1 calc PR
C62 C 0.0191(14) 0.2854(5) -0.0052(9) 0.260(8) Uani 0.50 1 d PDU
C63 C -0.0142(19) 0.2534(6) -0.0453(9) 0.256(8) Uani 0.50 1 d PDU
H63 H -0.0283 0.2737 -0.0752 0.307 Uiso 0.50 1 calc PR
C64 C -0.026(2) 0.1899(7) -0.0406(11) 0.250(8) Uani 0.50 1 d PDU
H64 H -0.0540 0.1706 -0.0662 0.300 Uiso 0.50 1 calc PR
C65 C 0.0187(16) 0.3501(5) -0.0028(9) 0.272(8) Uani 0.50 1 d PDU
C66 C 0.0458(14) 0.3875(5) -0.0380(9) 0.280(9) Uani 0.50 1 d PDU
C67 C 0.0447(13) 0.4462(5) -0.0213(8) 0.282(9) Uani 0.50 1 d PDU
N4 N 0.0067(14) 0.4453(4) 0.0204(8) 0.281(9) Uani 0.50 1 d PDU
C68 C 0.0023(12) 0.3867(5) 0.0371(9) 0.277(9) Uani 0.50 1 d PDU
B2 B 0.0054(18) 0.5000 0.0542(9) 0.287(9) Uani 0.50 2 d SPDU
F3 F 0.0415(19) 0.5000 0.1020(10) 0.293(10) Uani 0.50 2 d SPDU
F4 F -0.0517(18) 0.5000 0.0870(12) 0.290(10) Uani 0.50 2 d SPDU
C69 C -0.003(2) 0.3649(9) 0.0896(10) 0.284(12) Uani 0.50 1 d PDU
H69A H -0.0482 0.3450 0.0925 0.426 Uiso 0.50 1 calc PR
H69B H 0.0001 0.3990 0.1125 0.426 Uiso 0.50 1 calc PR
H69C H 0.0338 0.3363 0.0979 0.426 Uiso 0.50 1 calc PR
C70 C 0.066(2) 0.3692(9) -0.0889(11) 0.289(12) Uani 0.50 1 d PDU
H70A H 0.1116 0.3500 -0.0863 0.434 Uiso 0.50 1 calc PR
H70B H 0.0678 0.4047 -0.1103 0.434 Uiso 0.50 1 calc PR
H70C H 0.0319 0.3408 -0.1034 0.434 Uiso 0.50 1 calc PR
C71 C 0.0679(15) 0.5000 -0.0447(8) 0.287(9) Uani 0.50 2 d SPDU
C72 C 0.0663(10) 0.5000 -0.0957(8) 0.293(10) Uani 0.50 2 d SPDU
C73 C 0.1355(10) 0.5000 -0.1229(8) 0.296(11) Uani 0.50 2 d SPDU
H73 H 0.1784 0.5000 -0.1041 0.355 Uiso 0.50 2 calc SPR
C74 C 0.1341(14) 0.5000 -0.1811(8) 0.297(11) Uani 0.50 2 d SPDU
H74 H 0.1762 0.5000 -0.1976 0.357 Uiso 0.50 2 calc SPR
C75 C 0.0635(17) 0.5000 -0.2120(8) 0.296(11) Uani 0.50 2 d SPDU
H75 H 0.0626 0.5000 -0.2473 0.355 Uiso 0.50 2 calc SPR
C76 C -0.0057(14) 0.5000 -0.1847(9) 0.296(11) Uani 0.50 2 d SPDU
H76 H -0.0487 0.5000 -0.2035 0.355 Uiso 0.50 2 calc SPR
C77 C -0.0043(10) 0.5000 -0.1266(9) 0.294(11) Uani 0.50 2 d SPDU
H77 H -0.0464 0.5000 -0.1101 0.352 Uiso 0.50 2 calc SPR

loop_
_atom_site_aniso_label
_atom_site_aniso_U_11
_atom_site_aniso_U_22
_atom_site_aniso_U_33
_atom_site_aniso_U_23
_atom_site_aniso_U_13
_atom_site_aniso_U_12
Zn1 0.0047(4) 0.0436(6) 0.0232(7) -0.0059(8) 0.0051(4) -0.0059(5)
Zn2 0.0071(5) 0.0830(16) 0.0207(12) 0.000 0.0068(6) 0.000
Br1 0.0391(7) 0.185(3) 0.0636(16) 0.000 0.0036(8) 0.000
Br2 0.0505(9) 0.209(3) 0.0552(16) 0.000 0.0048(9) 0.000
Br3 0.0439(8) 0.207(3) 0.0566(17) 0.000 0.0011(9) 0.000
O1 0.064(3) 0.144(9) 0.032(4) 0.004(5) 0.021(3) 0.003(5)
O2 0.012(2) 0.141(7) 0.056(5) 0.014(5) 0.009(3) 0.004(3)
O3 0.021(2) 0.101(6) 0.070(4) -0.012(5) 0.014(2) -0.003(3)
O4 0.066(3) 0.020(3) 0.040(3) -0.009(3) 0.019(3) -0.004(3)
O5 0.0211(19) 0.035(3) 0.077(4) -0.002(4) 0.012(2) -0.007(2)
O6 0.048(3) 0.079(5) 0.034(3) -0.009(4) 0.018(2) -0.019(4)
C1 0.035(5) 0.141(9) 0.011(5) 0.000 -0.009(5) 0.000
C2 0.024(5) 0.121(9) 0.037(6) 0.000 0.017(5) 0.000
C3 0.059(4) 0.112(8) 0.044(5) 0.004(4) 0.026(4) -0.011(5)
C4 0.050(4) 0.087(6) 0.040(5) 0.001(4) 0.018(4) -0.004(5)
C5 0.007(3) 0.080(6) 0.025(4) 0.000 0.008(3) 0.000
C6 0.012(3) 0.055(5) 0.031(4) 0.000 0.011(2) 0.000
C7 0.009(3) 0.060(5) 0.035(3) 0.000 0.012(3) 0.000
C8 0.020(3) 0.061(6) 0.031(4) 0.000 0.011(3) 0.000
C9 0.016(3) 0.039(5) 0.037(4) 0.000 0.018(2) 0.000
C10 0.016(3) 0.036(5) 0.037(3) 0.000 0.016(3) 0.000
C11 0.014(3) 0.043(5) 0.038(4) 0.000 0.017(2) 0.000
C12 0.004(3) 0.089(6) 0.028(6) 0.000 -0.001(3) 0.000
C13 0.010(3) 0.102(6) 0.079(6) 0.001(5) 0.017(3) -0.006(3)
C14 0.008(3) 0.114(6) 0.067(6) -0.011(5) 0.011(3) -0.008(3)
C15 0.014(3) 0.111(7) 0.023(6) 0.000 0.005(4) 0.000
C16 0.008(3) 0.100(7) 0.027(6) 0.000 0.003(4) 0.000
C17 0.015(4) 0.051(5) 0.029(4) 0.000 0.012(3) 0.000
C18 0.061(5) 0.063(6) 0.042(6) -0.008(5) 0.017(4) 0.000(5)
C19 0.013(3) 0.036(5) 0.023(6) 0.000 0.015(3) 0.000
C20 0.012(3) 0.042(5) 0.076(6) 0.007(5) 0.002(3) -0.001(3)
C21 0.010(3) 0.129(8) 0.032(6) 0.000 0.007(5) 0.000
C22 0.012(3) 0.110(6) 0.039(6) 0.000 0.012(4) 0.000
C23 0.020(3) 0.118(6) 0.083(6) 0.006(6) 0.010(4) -0.001(3)
C24 0.013(3) 0.114(6) 0.085(6) 0.008(6) 0.014(4) -0.002(3)
C25 0.008(3) 0.105(6) 0.032(5) 0.000 -0.009(3) 0.000
C26 0.009(3) 0.109(7) 0.038(4) 0.000 -0.003(3) 0.000
C27 0.015(4) 0.112(9) 0.036(4) 0.000 -0.001(3) 0.000
C28 0.003(3) 0.117(8) 0.030(4) 0.000 0.001(3) 0.000
C29 0.002(3) 0.115(7) 0.028(4) 0.000 0.003(4) 0.000
C30 0.062(4) 0.107(7) 0.034(5) 0.006(4) 0.021(4) -0.008(5)
C31 0.055(4) 0.103(7) 0.030(5) 0.007(4) 0.015(4) -0.005(5)
C32 0.014(4) 0.093(7) 0.020(5) 0.000 0.007(4) 0.000
C33 0.023(4) 0.082(6) 0.026(5) 0.000 0.010(4) 0.000
C34 0.025(4) 0.024(4) 0.046(5) 0.000 0.018(4) 0.000
C35 0.022(4) 0.026(4) 0.039(5) 0.000 0.004(4) 0.000
C36 0.058(4) 0.044(5) 0.053(6) -0.011(4) 0.011(4) 0.012(5)
C37 0.029(3) 0.031(4) 0.040(6) 0.000 -0.002(4) 0.000
C38 0.027(4) 0.045(5) 0.038(6) 0.000 -0.004(5) 0.000
C39 0.030(4) 0.057(5) 0.080(7) 0.010(6) 0.009(4) -0.001(4)
N1 0.338(11) 0.073(5) 0.110(7) -0.011(6) 0.036(8) -0.156(7)
C40 0.376(12) 0.064(5) 0.163(9) -0.029(7) 0.016(9) -0.134(8)
C41 0.401(12) 0.065(6) 0.201(9) -0.032(7) 0.015(9) -0.116(8)
C42 0.419(11) 0.072(5) 0.222(9) -0.021(6) 0.028(9) -0.095(8)
C43 0.399(12) 0.079(6) 0.193(9) 0.000(7) 0.027(9) -0.101(9)
C44 0.371(12) 0.076(6) 0.162(9) -0.002(7) 0.023(9) -0.121(9)
C45 0.473(11) 0.072(5) 0.292(10) -0.023(6) 0.045(10) -0.059(8)
C46 0.505(12) 0.077(6) 0.312(11) -0.016(7) 0.063(12) -0.037(9)
C47 0.526(13) 0.069(6) 0.337(12) -0.011(6) 0.067(12) -0.019(7)
N2 0.514(12) 0.070(5) 0.341(12) -0.011(5) 0.068(11) -0.004(7)
C48 0.498(12) 0.076(6) 0.313(11) -0.015(7) 0.063(12) -0.024(9)
B1 0.516(16) 0.091(7) 0.330(13) 0.000 0.069(14) 0.000
F1 0.54(2) 0.200(15) 0.350(18) 0.000 0.029(18) 0.000
F2 0.53(2) 0.150(13) 0.365(18) 0.000 0.114(17) 0.000
C49 0.52(2) 0.127(14) 0.315(14) 0.000(11) 0.087(19) 0.023(18)
C50 0.52(2) 0.139(15) 0.315(14) -0.023(11) 0.09(2) -0.052(18)
C51 0.555(15) 0.092(7) 0.342(14) 0.000 0.078(13) 0.000
C52 0.574(17) 0.157(9) 0.344(14) 0.000 0.084(15) 0.000
C53 0.580(18) 0.196(11) 0.349(16) 0.000 0.089(15) 0.000
C54 0.58(2) 0.222(12) 0.352(16) 0.000 0.088(16) 0.000
C55 0.59(2) 0.228(12) 0.355(16) 0.000 0.083(16) 0.000
C56 0.59(2) 0.219(12) 0.353(16) 0.000 0.079(16) 0.000
C57 0.581(18) 0.191(11) 0.348(16) 0.000 0.076(15) 0.000
N3 0.256(19) 0.168(13) 0.30(2) 0.000 -0.092(15) 0.000
C60 0.262(19) 0.168(13) 0.31(2) -0.004(8) -0.086(15) -0.011(8)
C61 0.267(19) 0.173(12) 0.31(2) 0.000(8) -0.082(15) -0.011(9)
C62 0.273(19) 0.177(11) 0.32(2) 0.007(7) -0.076(14) -0.006(9)
C63 0.268(19) 0.177(12) 0.31(2) 0.014(8) -0.082(15) 0.000(10)
C64 0.263(19) 0.170(13) 0.31(2) 0.008(7) -0.086(15) 0.005(8)
C65 0.290(19) 0.179(11) 0.34(2) 0.007(7) -0.058(15) 0.002(9)
C66 0.30(2) 0.184(11) 0.35(2) 0.003(8) -0.043(16) -0.002(9)
C67 0.31(2) 0.181(11) 0.35(2) 0.003(6) -0.041(16) 0.000(7)
N4 0.31(2) 0.181(11) 0.35(2) 0.004(6) -0.045(16) 0.003(7)
C68 0.30(2) 0.185(12) 0.34(2) 0.009(7) -0.051(16) 0.007(9)
B2 0.32(2) 0.193(12) 0.35(2) 0.000 -0.045(18) 0.000
F3 0.32(2) 0.205(15) 0.35(2) 0.000 -0.047(19) 0.000
F4 0.32(2) 0.197(15) 0.35(2) 0.000 -0.041(18) 0.000
C69 0.29(3) 0.21(2) 0.35(2) 0.022(13) -0.03(2) 0.03(2)
C70 0.30(3) 0.21(2) 0.35(2) -0.012(13) -0.04(2) -0.01(2)
C71 0.32(2) 0.189(12) 0.35(2) 0.000 -0.031(18) 0.000
C72 0.32(2) 0.203(14) 0.35(2) 0.000 -0.026(19) 0.000
C73 0.32(2) 0.211(15) 0.35(2) 0.000 -0.026(19) 0.000
C74 0.32(2) 0.215(16) 0.35(2) 0.000 -0.02(2) 0.000
C75 0.32(2) 0.214(17) 0.35(2) 0.000 -0.02(2) 0.000
C76 0.32(2) 0.215(17) 0.35(2) 0.000 -0.02(2) 0.000
C77 0.32(2) 0.208(16) 0.35(2) 0.000 -0.026(19) 0.000

loop_
_atom_type_symbol
_atom_type_description
_atom_type_scat_dispersion_real
_atom_type_scat_dispersion_imag
_atom_type_scat_source
C C 0.0181 0.0091 'International Tables Vol C Tables 4.2.6.8 and 6.1.1.4'
H H 0.0000 0.0000 'International Tables Vol C Tables 4.2.6.8 and 6.1.1.4'
B B 0.0090 0.0039 'International Tables Vol C Tables 4.2.6.8 and 6.1.1.4'
N N 0.0311 0.0180 'International Tables Vol C Tables 4.2.6.8 and 6.1.1.4'
O O 0.0492 0.0322 'International Tables Vol C Tables 4.2.6.8 and 6.1.1.4'
F F 0.0727 0.0534 'International Tables Vol C Tables 4.2.6.8 and 6.1.1.4'
Zn Zn -1.5491 0.6778 'International Tables Vol C Tables 4.2.6.8 and 6.1.1.4'
Br Br -0.6763 1.2805 'International Tables Vol C Tables 4.2.6.8 and 6.1.1.4'

loop_
_geom_angle_atom_site_label_1
_geom_angle_atom_site_label_2
_geom_angle_atom_site_label_3
_geom_angle
_geom_angle_site_symmetry_1
_geom_angle_site_symmetry_3
N1 Zn1 O4 95.6(4) . .
N1 Zn1 O3 102.1(5) . .
O4 Zn1 O3 88.5(3) . .
N1 Zn1 O6 103.4(4) . .
O4 Zn1 O6 160.6(2) . .
O3 Zn1 O6 91.2(3) . .
N1 Zn1 O5 95.5(4) . .
O4 Zn1 O5 86.5(3) . .
O3 Zn1 O5 162.1(3) . .
O6 Zn1 O5 87.9(3) . .
N1 Zn1 Zn1 177.3(4) . 4
O4 Zn1 Zn1 82.44(17) . 4
O3 Zn1 Zn1 79.7(3) . 4
O6 Zn1 Zn1 78.5(2) . 4
O5 Zn1 Zn1 82.56(18) . 4
N3 Zn2 O1 100.3(3) . .
N3 Zn2 O1 100.3(3) . 2
O1 Zn2 O1 159.4(6) . 2
N3 Zn2 O2 105.5(3) . .
O1 Zn2 O2 86.9(3) . .
O1 Zn2 O2 87.6(3) 2 .
N3 Zn2 O2 105.5(3) . 2
O1 Zn2 O2 87.6(3) . 2
O1 Zn2 O2 86.9(3) 2 2
O2 Zn2 O2 148.9(5) . 2
N3 Zn2 Zn2 180.0 . 3
O1 Zn2 Zn2 79.7(3) . 3
O1 Zn2 Zn2 79.7(3) 2 3
O2 Zn2 Zn2 74.5(3) . 3
O2 Zn2 Zn2 74.5(3) 2 3
C1 O1 Zn2 117.2(11) . .
C21 O2 Zn2 136.1(8) . .
C16 O3 Zn1 126.8(7) . .
C34 O4 Zn1 121.5(8) . .
C37 O5 Zn1 120.7(6) . .
C33 O6 Zn1 131.7(9) . .
O1 C1 O1 145.2(18) 4 .
O1 C1 C2 107.4(9) 4 .
O1 C1 C2 107.4(9) . .
C3 C2 C3 125.5(17) 4 .
C3 C2 C1 117.2(9) 4 .
C3 C2 C1 117.2(9) . .
C2 C3 C4 117.8(15) . .
C2 C3 H3 121.1 . .
C4 C3 H3 121.1 . .
C3 C4 C5 123.1(13) . .
C3 C4 H4 118.4 . .
C5 C4 H4 118.4 . .
C4 C5 C4 112.3(14) 4 .
C4 C5 C6 123.7(7) 4 .
C4 C5 C6 123.7(7) . .
C11 C6 C7 122.7(12) . .
C11 C6 C5 122.6(11) . .
C7 C6 C5 114.7(8) . .
C6 C7 C8 113.9(8) . .
C6 C7 C12 123.4(11) . .
C8 C7 C12 122.8(11) . .
C9 C8 C7 122.0(12) . .
C9 C8 Br2 123.0(11) . .
C7 C8 Br2 115.0(7) . .
C8 C9 C10 123.0(12) . .
C8 C9 C17 119.2(12) . .
C10 C9 C17 117.8(8) . .
C11 C10 C9 113.7(8) . .
C11 C10 C19 123.1(12) . .
C9 C10 C19 123.1(11) . .
C6 C11 C10 124.6(12) . .
C6 C11 Br1 117.9(10) . .
C10 C11 Br1 117.5(7) . .
C13 C12 C13 121.8(10) . 4
C13 C12 C7 118.9(5) . .
C13 C12 C7 118.9(5) 4 .
C12 C13 C14 121.6(11) . .
C12 C13 H13 119.2 . .
C14 C13 H13 119.2 . .
C15 C14 C13 118.0(11) . .
C15 C14 H14 121.0 . .
C13 C14 H14 121.0 . .
C14 C15 C14 118.4(10) 4 .
C14 C15 C16 120.8(5) 4 .
C14 C15 C16 120.8(5) . .
O3 C16 O3 125.6(10) 4 .
O3 C16 C15 117.2(5) 4 .
O3 C16 C15 117.2(5) . .
C18 C17 C18 120.6(14) 4 .
C18 C17 C9 119.7(7) 4 .
C18 C17 C9 119.7(7) . .
C17 C18 C36 121.0(12) . 2_556
C10 C19 C20 118.8(4) . 4
C10 C19 C20 118.8(4) . .
C20 C19 C20 121.9(8) 4 .
C39 C20 C19 115.0(8) 1_455 .
C39 C20 H20 122.5 1_455 .
C19 C20 H20 122.5 . .
O2 C21 O2 117.9(11) 4 .
O2 C21 C22 120.9(5) 4 .
O2 C21 C22 120.9(5) . .
C23 C22 C23 121.5(11) . 4
C23 C22 C21 119.2(6) . .
C23 C22 C21 119.2(6) 4 .
C22 C23 C24 120.6(12) . .
C22 C23 H23 119.7 . .
C24 C23 H23 119.7 . .
C25 C24 C23 116.9(12) . .
C25 C24 H24 121.5 . .
C23 C24 H24 121.5 . .
C24 C25 C24 121.4(11) . 4
C24 C25 C26 118.3(5) . .
C24 C25 C26 118.3(5) 4 .
C28 C26 C27 117.9(9) . .
C28 C26 C25 122.0(14) . .
C27 C26 C25 120.1(12) . .
C28 C27 C26 122.7(13) 3_655 .
C28 C27 Br3 119.3(12) 3_655 .
C26 C27 Br3 118.0(7) . .
C27 C28 C26 119.4(13) 3_655 .
C27 C28 C29 124.0(12) 3_655 .
C26 C28 C29 116.6(9) . .
C30 C29 C30 125.7(14) 4 .
C30 C29 C28 117.0(7) 4 .
C30 C29 C28 117.0(7) . .
C29 C30 C31 112.0(13) . .
C32 C31 C30 124.4(14) . .
C31 C32 C31 120.9(16) . 4
C31 C32 C33 119.5(8) . .
C31 C32 C33 119.5(8) 4 .
O6 C33 O6 119.2(15) 4 .
O6 C33 C32 120.2(7) 4 .
O6 C33 C32 120.2(7) . .
O4 C34 O4 128.6(12) . 4
O4 C34 C35 115.1(7) . .
O4 C34 C35 115.1(7) 4 .
C36 C35 C36 125.7(14) . 4
C36 C35 C34 116.9(8) . .
C36 C35 C34 116.9(8) 4 .
C35 C36 C18 115.8(11) . 2_556
O5 C37 O5 133.0(10) . 4
O5 C37 C38 113.5(5) . .
O5 C37 C38 113.5(5) 4 .
C39 C38 C39 123.3(11) . 4
C39 C38 C37 117.6(5) . .
C39 C38 C37 117.6(5) 4 .
C38 C39 C20 121.2(10) . 1_655
C38 C39 H39 119.4 . .
C20 C39 H39 119.4 1_655 .
C40 N1 C44 115.8(7) . .
C40 N1 Zn1 123.5(9) . .
C44 N1 Zn1 120.1(8) . .
N1 C40 C41 119.3(11) . .
N1 C40 H40 120.4 . .
C41 C40 H40 120.4 . .
C42 C41 C40 124.9(11) . .
C42 C41 H41 117.6 . .
C40 C41 H41 117.6 . .
C43 C42 C41 114.7(9) . .
C43 C42 C45 122.3(12) . .
C41 C42 C45 123.0(11) . .
C42 C43 C44 120.1(12) . .
C42 C43 H43 120.0 . .
C44 C43 H43 120.0 . .
N1 C44 C43 124.2(11) . .
N1 C44 H44 117.9 . .
C43 C44 H44 117.9 . .
C46 C45 C48 106.5(9) . .
C46 C45 C42 124.5(12) . .
C48 C45 C42 128.3(12) . .
C47 C46 C45 109.6(10) . .
C47 C46 C50 124.4(12) . .
C45 C46 C50 126.0(11) . .
N2 C47 C46 105.7(10) . .
N2 C47 C51 124.2(11) . .
C46 C47 C51 129.8(11) . .
C47 N2 C48 108.9(10) . .
C47 N2 B1 120.0(11) . .
C48 N2 B1 123.9(10) . .
N2 C48 C45 106.4(10) . .
N2 C48 C49 128.2(12) . .
C45 C48 C49 124.2(11) . .
F1 B1 F2 78.7(15) . .
F1 B1 N2 120.6(12) . 4_565
F2 B1 N2 113.4(13) . 4_565
F1 B1 N2 120.6(12) . .
F2 B1 N2 113.4(13) . .
N2 B1 N2 107.3(12) 4_565 .
C48 C49 H49A 109.5 . .
C48 C49 H49B 109.5 . .
H49A C49 H49B 109.5 . .
C48 C49 H49C 109.5 . .
H49A C49 H49C 109.5 . .
H49B C49 H49C 109.5 . .
C46 C50 H50A 109.5 . .
C46 C50 H50B 109.5 . .
H50A C50 H50B 109.5 . .
C46 C50 H50C 109.5 . .
H50A C50 H50C 109.5 . .
H50B C50 H50C 109.5 . .
C52 C51 C47 116.5(8) . 4_565
C52 C51 C47 116.5(8) . .
C47 C51 C47 111.1(14) 4_565 .
C51 C52 C53 119.6(9) . .
C51 C52 C57 120.3(9) . .
C53 C52 C57 120.01(5) . .
C52 C53 C54 120.00(5) . .
C52 C53 H53 120.0 . .
C54 C53 H53 120.0 . .
C55 C54 C53 120.00(5) . .
C55 C54 H54 120.0 . .
C53 C54 H54 120.0 . .
C54 C55 C56 120.00(5) . .
C54 C55 H55 120.0 . .
C56 C55 H55 120.0 . .
C55 C56 C57 120.00(5) . .
C55 C56 H56 120.0 . .
C57 C56 H56 120.0 . .
C52 C57 C56 120.00(5) . .
C52 C57 H57 120.0 . .
C56 C57 H57 120.0 . .
C60 N3 C64 115.7(8) 2 2
C60 N3 C64 115.7(8) . .
C64 N3 C64 112.3(16) 2 .
C60 N3 Zn2 118.1(7) . .
C64 N3 Zn2 123.8(8) . .
N3 C60 C61 119.2(11) . .
N3 C60 H60 120.4 . .
C61 C60 H60 120.4 . .
C62 C61 C60 124.8(11) . .
C62 C61 H61 117.6 . .
C60 C61 H61 117.6 . .
C63 C62 C65 122.3(12) . .
C61 C62 C65 123.0(11) . .
C61 C62 C61 109.9(12) . 2
C65 C62 C61 119.2(13) . 2
C62 C63 C64 119.9(12) . .
C62 C63 H63 120.0 . .
C64 C63 H63 120.0 . .
N3 C64 C63 124.0(11) . .
N3 C64 H64 118.0 . .
C63 C64 H64 118.0 . .
C66 C65 C68 106.5(9) . .
C66 C65 C62 124.5(12) . .
C68 C65 C62 128.3(12) . .
C68 C66 C67 88.8(15) 2 .
C68 C66 C65 64(2) 2 .
C67 C66 C65 109.5(10) . .
C68 C66 C70 109(3) 2 .
C67 C66 C70 124.2(12) . .
C65 C66 C70 125.9(11) . .
C68 C66 C69 64(2) 2 2
C67 C66 C69 123.1(17) . 2
C65 C66 C69 101.6(18) . 2
C70 C66 C69 45(2) . 2
C68 C66 N4 53.4(16) 2 2
C65 C66 N4 90.7(14) . 2
C70 C66 N4 130(2) . 2
C69 C66 N4 101(2) 2 2
C67 C66 C65 101.9(12) . 2
C70 C66 C65 128.3(16) . 2
C69 C66 C65 92.2(19) 2 2
N4 C66 C65 75.8(17) 2 2
N4 C67 N4 53(3) 2 .
N4 C67 C66 91.2(15) 2 .
N4 C67 C66 105.6(10) . .
N4 C67 C71 111.4(16) 2 .
N4 C67 C71 124.3(11) . .
C66 C67 C71 129.6(11) . .
N4 C67 C68 56.9(14) 2 2
N4 C67 C68 83.5(16) . 2
C71 C67 C68 137.7(16) . 2
N4 C67 B2 60.0(18) 2 3_565
N4 C67 B2 96.6(18) . 3_565
C66 C67 B2 120.1(15) . 3_565
C71 C67 B2 52.2(15) . 3_565
C68 C67 B2 98(2) 2 3_565
C67 N4 N4 81(3) 2 2
C67 N4 C67 127(3) 2 .
N4 N4 C67 46(3) 2 .
C67 N4 C68 86.1(15) 2 .
N4 N4 C68 107.7(10) 2 .
C67 N4 C68 108.8(10) . .
C67 N4 B2 85.5(19) 2 .
N4 N4 B2 125.3(10) 2 .
C67 N4 B2 120.2(11) . .
C68 N4 B2 124.0(10) . .
C67 N4 C66 53.4(15) 2 2
N4 N4 C66 99(2) 2 2
C67 N4 C66 125.8(14) . 2
B2 N4 C66 114.0(15) . 2
C66 C68 C65 76(3) 2 2
C66 C68 N4 93.9(17) 2 .
C65 C68 N4 112.9(19) 2 .
C66 C68 C65 107(2) 2 .
N4 C68 C65 106.3(10) . .
C66 C68 C69 82(3) 2 .
C65 C68 C69 115.7(19) 2 .
N4 C68 C69 128.2(12) . .
C65 C68 C69 124.3(11) . .
C66 C68 C67 56.9(15) 2 2
C65 C68 C67 100(3) 2 2
C65 C68 C67 114.6(16) . 2
C69 C68 C67 116(2) . 2
C66 C68 C68 92(3) 2 2
N4 C68 C68 71.1(8) . 2
C69 C68 C68 159.9(12) . 2
C67 C68 C68 75.4(14) 2 2
C66 C68 C70 45(2) 2 2
C65 C68 C70 100(2) 2 2
N4 C68 C70 117.5(12) . 2
C65 C68 C70 127.1(13) . 2
C67 C68 C70 87.7(16) 2 2
C68 C68 C70 134(2) 2 2
F3 B2 F4 78.8(15) . .
F3 B2 N4 120.9(12) . 4_565
F4 B2 N4 113.6(13) . 4_565
F3 B2 N4 120.9(12) . .
F4 B2 N4 113.6(13) . .
N4 B2 N4 106.5(12) 4_565 .
N4 B2 C67 105.9(16) . 3_565
C67 B2 C67 86(2) 2 3_565
C71 B2 C72 47.9(14) 3_565 3_565
N4 B2 C72 113.7(13) 4_565 3_565
N4 B2 C72 113.7(13) . 3_565
C67 B2 C72 83.7(18) 2 3_565
C67 B2 C72 83.7(18) 3_565 3_565
C71 B2 C77 97(2) 3_565 3_565
N4 B2 C77 126.7(6) 4_565 3_565
N4 B2 C77 126.7(6) . 3_565
C67 B2 C77 118.0(17) 2 3_565
C67 B2 C77 118.0(17) 3_565 3_565
C72 B2 C77 48.7(10) 3_565 3_565
C77 F3 B2 105(3) 3_565 .
C72 F4 C71 116(8) 3_565 3_565
C72 F4 B2 179(8) 3_565 .
C71 F4 B2 65(3) 3_565 .
C72 F4 C77 96(7) 3_565 3_565
C71 F4 C77 148(4) 3_565 3_565
B2 F4 C77 83(2) . 3_565
C68 C69 H69A 109.5 . .
C68 C69 H69B 109.5 . .
H69A C69 H69B 109.5 . .
C68 C69 H69C 109.5 . .
H69A C69 H69C 109.5 . .
H69B C69 H69C 109.5 . .
C66 C70 H70A 109.5 . .
C66 C70 H70B 109.5 . .
H70A C70 H70B 109.5 . .
C66 C70 H70C 109.5 . .
H70A C70 H70C 109.5 . .
H70B C70 H70C 109.5 . .
C72 C71 B2 81.4(18) . 3_565
C72 C71 C67 116.5(8) . .
C72 C71 C67 116.5(8) . 4_565
C67 C71 C67 113.1(13) . 4_565
C71 C72 C73 119.7(9) . .
C71 C72 C77 120.4(9) . .
C73 C72 C77 119.99(12) . .
C71 C72 B2 50.7(16) . 3_565
C73 C72 B2 170.3(15) . 3_565
C77 C72 B2 69.7(15) . 3_565
C72 C73 C74 120.00(12) . .
C72 C73 H73 120.0 . .
C74 C73 H73 120.0 . .
C75 C74 C73 120.01(13) . .
C75 C74 H74 120.0 . .
C73 C74 H74 120.0 . .
C74 C75 C76 119.99(13) . .
C74 C75 H75 120.0 . .
C76 C75 H75 120.0 . .
C75 C76 C77 119.99(13) . .
C75 C76 H76 120.0 . .
C77 C76 H76 120.0 . .
C72 C77 C76 120.01(12) . .
C72 C77 H77 120.0 . .
C76 C77 H77 120.0 . .

loop_
_geom_bond_atom_site_label_1
_geom_bond_atom_site_label_2
_geom_bond_distance
_geom_bond_site_symmetry_2
Zn1 N1 1.973(7) .
Zn1 O4 2.004(7) .
Zn1 O3 2.016(5) .
Zn1 O6 2.039(7) .
Zn1 O5 2.044(5) .
Zn1 Zn1 2.878(2) 4
Zn2 N3 1.889(9) .
Zn2 O1 2.023(8) .
Zn2 O1 2.023(8) 2
Zn2 O2 2.047(6) .
Zn2 O2 2.047(6) 2
Zn2 Zn2 3.098(5) 3
Br1 C11 1.936(13) .
Br2 C8 1.905(13) .
Br3 C27 1.833(14) .
O1 C1 1.244(10) .
O2 C21 1.168(8) .
O3 C16 1.212(8) .
O4 C34 1.304(8) .
O5 C37 1.281(7) .
O6 C33 1.195(9) .
C1 O1 1.244(10) 4
C1 C2 1.76(2) .
C2 C3 1.310(14) 4
C2 C3 1.310(14) .
C3 C4 1.398(14) .
C3 H3 0.9500 .
C4 C5 1.419(13) .
C4 H4 0.9500 .
C5 C4 1.419(13) 4
C5 C6 1.539(17) .
C6 C11 1.328(13) .
C6 C7 1.401(17) .
C7 C8 1.439(18) .
C7 C12 1.485(12) .
C8 C9 1.318(13) .
C9 C10 1.436(18) .
C9 C17 1.487(18) .
C10 C11 1.369(18) .
C10 C19 1.455(12) .
C12 C13 1.313(12) .
C12 C13 1.313(12) 4
C13 C14 1.422(9) .
C13 H13 0.9500 .
C14 C15 1.415(13) .
C14 H14 0.9500 .
C15 C14 1.415(13) 4
C15 C16 1.514(13) .
C16 O3 1.212(8) 4
C17 C18 1.397(13) 4
C17 C18 1.397(13) .
C18 C36 1.420(15) 2_556
C19 C20 1.467(10) 4
C19 C20 1.467(10) .
C20 C39 1.428(10) 1_455
C20 H20 0.9500 .
C21 O2 1.168(8) 4
C21 C22 1.479(14) .
C22 C23 1.339(13) .
C22 C23 1.339(13) 4
C23 C24 1.462(10) .
C23 H23 0.9500 .
C24 C25 1.381(13) .
C24 H24 0.9500 .
C25 C24 1.381(13) 4
C25 C26 1.469(14) .
C26 C28 1.466(19) .
C26 C27 1.47(2) .
C27 C28 1.391(14) 3_655
C28 C27 1.391(14) 3_655
C28 C29 1.474(19) .
C29 C30 1.414(15) 4
C29 C30 1.414(15) .
C30 C31 1.448(14) .
C31 C32 1.305(14) .
C32 C31 1.305(14) 4
C32 C33 1.479(19) .
C33 O6 1.195(9) 4
C34 O4 1.304(8) 4
C34 C35 1.560(19) .
C35 C36 1.400(12) .
C35 C36 1.400(12) 4
C36 C18 1.420(15) 2_556
C37 O5 1.281(7) 4
C37 C38 1.533(14) .
C38 C39 1.357(11) .
C38 C39 1.357(11) 4
C39 C20 1.428(10) 1_655
C39 H39 0.9500 .
N1 C40 1.419(11) .
N1 C44 1.423(12) .
C40 C41 1.442(11) .
C40 H40 0.9500 .
C41 C42 1.424(12) .
C41 H41 0.9500 .
C42 C43 1.418(12) .
C42 C45 1.444(11) .
C43 C44 1.441(11) .
C43 H43 0.9500 .
C44 H44 0.9500 .
C45 C46 1.387(13) .
C45 C48 1.398(13) .
C46 C47 1.382(12) .
C46 C50 1.501(14) .
C47 N2 1.376(13) .
C47 C51 1.436(13) .
N2 C48 1.386(12) .
N2 B1 1.522(12) .
C48 C49 1.502(14) .
B1 F1 1.432(17) .
B1 F2 1.453(17) .
B1 N2 1.522(12) 4_565
C49 H49A 0.9800 .
C49 H49B 0.9800 .
C49 H49C 0.9800 .
C50 H50A 0.9800 .
C50 H50B 0.9800 .
C50 H50C 0.9800 .
C51 C52 1.371(14) .
C51 C47 1.436(13) 4_565
C52 C53 1.562(8) .
C52 C57 1.562(8) .
C53 C54 1.562(8) .
C53 H53 0.9500 .
C54 C55 1.562(8) .
C54 H54 0.9500 .
C55 C56 1.562(8) .
C55 H55 0.9500 .
C56 C57 1.562(8) .
C56 H56 0.9500 .
C57 H57 0.9500 .
N3 C60 1.419(11) .
N3 C64 1.423(12) .
C60 C61 1.443(11) .
C60 H60 0.9500 .
C61 C62 1.424(12) .
C61 H61 0.9500 .
C62 C63 1.418(12) .
C62 C65 1.443(11) .
C62 C61 1.72(4) 2
C63 H63 0.9500 .
C64 H64 0.9500 .
C65 C66 1.387(13) .
C65 C68 1.397(13) .
C66 C67 1.383(13) .
C66 C70 1.501(15) .
C67 N4 1.376(13) .
C67 C71 1.436(13) .
N4 C68 1.386(12) .
N4 B2 1.521(12) .
C68 C69 1.502(14) .
B2 F3 1.431(17) .
B2 F4 1.452(17) .
C69 H69A 0.9800 .
C69 H69B 0.9800 .
C69 H69C 0.9800 .
C70 H70A 0.9800 .
C70 H70B 0.9800 .
C70 H70C 0.9800 .
C71 C72 1.371(14) .
C72 C73 1.562(8) .
C72 C77 1.562(8) .
C73 C74 1.562(8) .
C73 H73 0.9500 .
C74 C75 1.562(8) .
C74 H74 0.9500 .
C75 C76 1.562(8) .
C75 H75 0.9500 .
C76 C77 1.562(8) .
C76 H76 0.9500 .
C77 H77 0.9500 .

loop_
_geom_torsion_atom_site_label_1
_geom_torsion_atom_site_label_2
_geom_torsion_atom_site_label_3
_geom_torsion_atom_site_label_4
_geom_torsion
_geom_torsion_site_symmetry_1
_geom_torsion_site_symmetry_4
N3 Zn2 O1 C1 175.4(10) 2 .
N3 Zn2 O1 C1 175.4(10) . .
O1 Zn2 O1 C1 -4.6(10) 2 .
O2 Zn2 O1 C1 -79.3(10) . .
O2 Zn2 O1 C1 70.1(10) 2 .
Zn2 Zn2 O1 C1 -4.6(10) 3 .
N3 Zn2 O2 C21 -173.6(14) 2 .
N3 Zn2 O2 C21 -173.6(14) . .
O1 Zn2 O2 C21 86.6(14) . .
O1 Zn2 O2 C21 -73.5(14) 2 .
O2 Zn2 O2 C21 6.5(14) 2 .
Zn2 Zn2 O2 C21 6.4(14) 3 .
N1 Zn1 O3 C16 -171.1(11) . .
O4 Zn1 O3 C16 -75.6(11) . .
O6 Zn1 O3 C16 85.0(11) . .
O5 Zn1 O3 C16 -1.7(19) . .
Zn1 Zn1 O3 C16 6.9(11) 4 .
N1 Zn1 O4 C34 171.8(8) . .
O3 Zn1 O4 C34 69.8(7) . .
O6 Zn1 O4 C34 -19.7(12) . .
O5 Zn1 O4 C34 -93.0(7) . .
Zn1 Zn1 O4 C34 -10.0(7) 4 .
N1 Zn1 O5 C37 -177.9(10) . .
O4 Zn1 O5 C37 86.8(10) . .
O3 Zn1 O5 C37 12.6(17) . .
O6 Zn1 O5 C37 -74.7(10) . .
Zn1 Zn1 O5 C37 4.0(9) 4 .
N1 Zn1 O6 C33 174.2(11) . .
O4 Zn1 O6 C33 5.9(15) . .
O3 Zn1 O6 C33 -83.1(10) . .
O5 Zn1 O6 C33 79.0(10) . .
Zn1 Zn1 O6 C33 -3.9(10) 4 .
Zn2 O1 C1 O1 15(3) . 4
Zn2 O1 C1 C2 -164.3(6) . .
O1 C1 C2 C3 -1.2(17) 4 4
O1 C1 C2 C3 178.5(13) . 4
O1 C1 C2 C3 -178.5(13) 4 .
O1 C1 C2 C3 1.2(17) . .
C3 C2 C3 C4 1(2) 4 .
C1 C2 C3 C4 177.8(9) . .
C2 C3 C4 C5 3.2(17) . .
C3 C4 C5 C4 -6.4(16) . 4
C3 C4 C5 C6 -179.8(9) . .
C4 C5 C6 C11 -86.3(9) 4 .
C4 C5 C6 C11 86.3(9) . .
C4 C5 C6 C7 93.7(9) 4 .
C4 C5 C6 C7 -93.7(9) . .
C11 C6 C7 C8 0.000(2) . .
C5 C6 C7 C8 180.000(1) . .
C11 C6 C7 C12 180.000(1) . .
C5 C6 C7 C12 0.000(1) . .
C6 C7 C8 C9 0.000(2) . .
C12 C7 C8 C9 180.000(2) . .
C6 C7 C8 Br2 180.0 . .
C12 C7 C8 Br2 0.000(1) . .
C7 C8 C9 C10 0.000(2) . .
Br2 C8 C9 C10 180.000(2) . .
C7 C8 C9 C17 180.000(2) . .
Br2 C8 C9 C17 0.000(2) . .
C8 C9 C10 C11 0.000(2) . .
C17 C9 C10 C11 180.000(2) . .
C8 C9 C10 C19 180.000(2) . .
C17 C9 C10 C19 0.000(2) . .
C7 C6 C11 C10 0.000(2) . .
C5 C6 C11 C10 180.000(1) . .
C7 C6 C11 Br1 180.000(1) . .
C5 C6 C11 Br1 0.000(1) . .
C9 C10 C11 C6 0.000(2) . .
C19 C10 C11 C6 180.000(2) . .
C9 C10 C11 Br1 180.000(1) . .
C19 C10 C11 Br1 0.000(2) . .
C6 C7 C12 C13 93.2(12) . .
C8 C7 C12 C13 -86.8(12) . .
C6 C7 C12 C13 -93.2(12) . 4
C8 C7 C12 C13 86.8(12) . 4
C13 C12 C13 C14 8(2) 4 .
C7 C12 C13 C14 -178.8(11) . .
C12 C13 C14 C15 -6.1(18) . .
C13 C14 C15 C14 4(2) . 4
C13 C14 C15 C16 -175.3(12) . .
Zn1 O3 C16 O3 -15(2) . 4
Zn1 O3 C16 C15 167.1(9) . .
C14 C15 C16 O3 1(2) 4 4
C14 C15 C16 O3 -179.1(12) . 4
C14 C15 C16 O3 179.2(12) 4 .
C14 C15 C16 O3 -1(2) . .
C8 C9 C17 C18 -89.9(9) . 4
C10 C9 C17 C18 90.1(9) . 4
C8 C9 C17 C18 89.9(9) . .
C10 C9 C17 C18 -90.1(9) . .
C18 C17 C18 C36 1.7(19) 4 2_556
C9 C17 C18 C36 -178.1(9) . 2_556
C11 C10 C19 C20 93.8(10) . 4
C9 C10 C19 C20 -86.2(10) . 4
C11 C10 C19 C20 -93.8(10) . .
C9 C10 C19 C20 86.2(10) . .
C10 C19 C20 C39 176.6(11) . 1_455
C20 C19 C20 C39 -11.2(19) 4 1_455
Zn2 O2 C21 O2 -12(3) . 4
Zn2 O2 C21 C22 162.2(10) . .
O2 C21 C22 C23 178.6(15) 4 .
O2 C21 C22 C23 4(2) . .
O2 C21 C22 C23 -4(2) 4 4
O2 C21 C22 C23 -178.6(15) . 4
C23 C22 C23 C24 4(3) 4 .
C21 C22 C23 C24 -179.4(13) . .
C22 C23 C24 C25 6(2) . .
C23 C24 C25 C24 -16(2) . 4
C23 C24 C25 C26 -179.9(12) . .
C24 C25 C26 C28 82.2(13) . .
C24 C25 C26 C28 -82.2(13) 4 .
C24 C25 C26 C27 -97.8(13) . .
C24 C25 C26 C27 97.8(13) 4 .
C28 C26 C27 C28 0.0 . 3_655
C25 C26 C27 C28 180.0 . 3_655
C28 C26 C27 Br3 180.0 . .
C25 C26 C27 Br3 0.0 . .
C27 C26 C28 C27 0.0 . 3_655
C25 C26 C28 C27 180.0 . 3_655
C27 C26 C28 C29 180.0 . .
C25 C26 C28 C29 0.0 . .
C27 C28 C29 C30 -92.5(9) 3_655 4
C26 C28 C29 C30 87.5(9) . 4
C27 C28 C29 C30 92.5(9) 3_655 .
C26 C28 C29 C30 -87.5(9) . .
C30 C29 C30 C31 9.5(19) 4 .
C28 C29 C30 C31 -176.0(8) . .
C29 C30 C31 C32 -3.3(16) . .
C30 C31 C32 C31 -2(2) . 4
C30 C31 C32 C33 179.6(9) . .
Zn1 O6 C33 O6 7.5(19) . 4
Zn1 O6 C33 C32 -165.2(6) . .
C31 C32 C33 O6 -177.2(12) . 4
C31 C32 C33 O6 4.5(17) 4 4
C31 C32 C33 O6 -4.5(17) . .
C31 C32 C33 O6 177.2(12) 4 .
Zn1 O4 C34 O4 23.5(17) . 4
Zn1 O4 C34 C35 -169.5(6) . .
O4 C34 C35 C36 9.5(13) . .
O4 C34 C35 C36 178.3(9) 4 .
O4 C34 C35 C36 -178.3(9) . 4
O4 C34 C35 C36 -9.5(13) 4 4
C36 C35 C36 C18 1.6(19) 4 2_556
C34 C35 C36 C18 172.9(8) . 2_556
Zn1 O5 C37 O5 -10(2) . 4
Zn1 O5 C37 C38 166.9(8) . .
O5 C37 C38 C39 -6(2) . .
O5 C37 C38 C39 171.9(13) 4 .
O5 C37 C38 C39 -171.9(13) . 4
O5 C37 C38 C39 6(2) 4 4
C39 C38 C39 C20 -14(3) 4 1_655
C37 C38 C39 C20 -179.8(11) . 1_655
O4 Zn1 N1 C40 42.0(11) . .
O3 Zn1 N1 C40 131.7(11) . .
O6 Zn1 N1 C40 -134.1(10) . .
O5 Zn1 N1 C40 -45.0(11) . .
O4 Zn1 N1 C44 -147.2(14) . .
O3 Zn1 N1 C44 -57.5(14) . .
O6 Zn1 N1 C44 36.6(14) . .
O5 Zn1 N1 C44 125.7(14) . .
C44 N1 C40 C41 5.3(16) . .
Zn1 N1 C40 C41 176.3(11) . .
N1 C40 C41 C42 3.5(17) . .
C40 C41 C42 C43 -12(3) . .
C40 C41 C42 C45 171.4(16) . .
C41 C42 C43 C44 11(3) . .
C45 C42 C43 C44 -172.2(19) . .
C40 N1 C44 C43 -6(3) . .
Zn1 N1 C44 C43 -177.2(16) . .
C42 C43 C44 N1 -3(3) . .
C43 C42 C45 C46 -46(3) . .
C41 C42 C45 C46 130.6(17) . .
C43 C42 C45 C48 145(2) . .
C41 C42 C45 C48 -38(3) . .
C48 C45 C46 C47 -2.0(10) . .
C42 C45 C46 C47 -172.8(17) . .
C48 C45 C46 C50 -178.5(19) . .
C42 C45 C46 C50 11(2) . .
C45 C46 C47 N2 -8.7(10) . .
C50 C46 C47 N2 167.9(19) . .
C45 C46 C47 C51 164.8(13) . .
C50 C46 C47 C51 -19(2) . .
C46 C47 N2 C48 16.3(13) . .
C51 C47 N2 C48 -157.7(15) . .
C46 C47 N2 B1 167.6(15) . .
C51 C47 N2 B1 -6(2) . .
C47 N2 C48 C45 -17.7(14) . .
B1 N2 C48 C45 -167.6(19) . .
C47 N2 C48 C49 175(2) . .
B1 N2 C48 C49 25(3) . .
C46 C45 C48 N2 11.9(12) . .
C42 C45 C48 N2 -177.8(19) . .
C46 C45 C48 C49 -180.0(16) . .
C42 C45 C48 C49 -10(3) . .
C47 N2 B1 F1 -111(2) . .
C48 N2 B1 F1 36(3) . .
C47 N2 B1 F2 158.7(18) . .
C48 N2 B1 F2 -55(2) . .
C47 N2 B1 N2 33(3) . 4_565
C48 N2 B1 N2 179.4(11) . 4_565
N2 C47 C51 C52 -158.6(15) . .
C46 C47 C51 C52 28.9(18) . .
N2 C47 C51 C47 -22(2) . 4_565
C46 C47 C51 C47 165.6(10) . 4_565
C47 C51 C52 C53 112.8(12) 4_565 .
C47 C51 C52 C53 -112.8(12) . .
C47 C51 C52 C57 -67.2(12) 4_565 .
C47 C51 C52 C57 67.2(12) . .
C51 C52 C53 C54 180.000(1) . .
C57 C52 C53 C54 0.000(1) . .
C52 C53 C54 C55 0.0 . .
C53 C54 C55 C56 0.0 . .
C54 C55 C56 C57 0.0 . .
C51 C52 C57 C56 180.000(1) . .
C53 C52 C57 C56 0.0 . .
C55 C56 C57 C52 0.0 . .
O1 Zn2 N3 N3 0(100) . 2
O1 Zn2 N3 N3 0(100) 2 2
O2 Zn2 N3 N3 0(100) . 2
O2 Zn2 N3 N3 0(100) 2 2
N3 Zn2 N3 C60 0(100) 2 .
O1 Zn2 N3 C60 52.1(17) . .
O1 Zn2 N3 C60 -127.9(17) 2 .
O2 Zn2 N3 C60 -37.6(17) . .
O2 Zn2 N3 C60 142.4(17) 2 .
N3 Zn2 N3 C60 0(86) 2 2
O1 Zn2 N3 C60 -127.9(17) . 2
O1 Zn2 N3 C60 52.1(17) 2 2
O2 Zn2 N3 C60 142.4(17) . 2
O2 Zn2 N3 C60 -37.6(17) 2 2
N3 Zn2 N3 C64 0(100) 2 2
O1 Zn2 N3 C64 34(2) . 2
O1 Zn2 N3 C64 -146(2) 2 2
O2 Zn2 N3 C64 -56(2) . 2
O2 Zn2 N3 C64 124(2) 2 2
N3 Zn2 N3 C64 0(100) 2 .
O1 Zn2 N3 C64 -146(2) . .
O1 Zn2 N3 C64 34(2) 2 .
O2 Zn2 N3 C64 124(2) . .
O2 Zn2 N3 C64 -56(2) 2 .
N3 N3 C60 C61 0.00(6) 2 .
C60 N3 C60 C61 -7(3) 2 .
C64 N3 C60 C61 -72(6) 2 .
C64 N3 C60 C61 10(4) . .
Zn2 N3 C60 C61 173(3) . .
N3 C60 C61 C62 -4(6) . .
C60 C61 C62 C63 -8(5) . .
C60 C61 C62 C65 171(3) . .
C60 C61 C62 C61 22(4) . 2
C61 C62 C63 C64 13(3) . .
C65 C62 C63 C64 -165(3) . .
C61 C62 C63 C64 -73(3) 2 .
N3 N3 C64 C63 0.00(10) 2 .
C60 N3 C64 C63 -4(5) . .
C60 N3 C64 C63 119(8) 2 .
C64 N3 C64 C63 13(3) 2 .
Zn2 N3 C64 C63 -167(3) . .
C62 C63 C64 N3 -8(5) . .
C63 C62 C65 C66 -60(3) . .
C61 C62 C65 C66 121(3) . .
C61 C62 C65 C66 -93(3) 2 .
C63 C62 C65 C68 131(2) . .
C61 C62 C65 C68 -48(4) . .
C61 C62 C65 C68 98(3) 2 .
C68 C65 C66 C68 -80(2) . 2
C62 C65 C66 C68 109(3) . 2
C68 C65 C66 C67 -1.6(16) . .
C62 C65 C66 C67 -173(2) . .
C68 C65 C66 C70 -175(3) . .
C62 C65 C66 C70 14(3) . .
C68 C65 C66 C69 -133(2) . 2
C62 C65 C66 C69 56(2) . 2
C68 C65 C66 N4 -32.1(18) . 2
C62 C65 C66 N4 157(2) . 2
C68 C65 C66 C65 -71(3) . 2
C62 C65 C66 C65 118(5) . 2
C68 C66 C67 N4 -0.1(19) 2 2
C65 C66 C67 N4 -61(2) . 2
C70 C66 C67 N4 112(3) . 2
C69 C66 C67 N4 58(3) 2 2
C65 C66 C67 N4 -43(2) 2 2
C68 C66 C67 N4 52(3) 2 .
C65 C66 C67 N4 -9.4(16) . .
C70 C66 C67 N4 164(3) . .
C69 C66 C67 N4 110(3) 2 .
N4 C66 C67 N4 52(2) 2 .
C65 C66 C67 N4 9(2) 2 .
C68 C66 C67 C71 -119(3) 2 .
C65 C66 C67 C71 179.2(16) . .
C70 C66 C67 C71 -7(3) . .
C69 C66 C67 C71 -62(3) 2 .
N4 C66 C67 C71 -119(3) 2 .
C65 C66 C67 C71 -162.3(18) 2 .
C65 C66 C67 C68 -61(3) . 2
C70 C66 C67 C68 113(4) . 2
C69 C66 C67 C68 58(3) 2 2
N4 C66 C67 C68 0.1(19) 2 2
C65 C66 C67 C68 -43(2) 2 2
C68 C66 C67 B2 -56(3) 2 3_565
C65 C66 C67 B2 -117(2) . 3_565
C70 C66 C67 B2 57(3) . 3_565
C69 C66 C67 B2 2(3) 2 3_565
N4 C66 C67 B2 -56(2) 2 3_565
C65 C66 C67 B2 -99(3) 2 3_565
N4 C67 N4 C67 -3(2) 2 2
C66 C67 N4 C67 -82(2) . 2
C71 C67 N4 C67 89(2) . 2
C68 C67 N4 C67 -56(2) 2 2
B2 C67 N4 C67 41(2) 3_565 2
C66 C67 N4 N4 -79.6(12) . 2
C71 C67 N4 N4 92.4(13) . 2
C68 C67 N4 N4 -53.0(12) 2 2
B2 C67 N4 N4 44.2(12) 3_565 2
N4 C67 N4 C68 96.7(13) 2 .
C66 C67 N4 C68 17.1(15) . .
C71 C67 N4 C68 -171.0(15) . .
C68 C67 N4 C68 43.7(17) 2 .
B2 C67 N4 C68 140.9(17) 3_565 .
N4 C67 N4 B2 -111.5(15) 2 .
C66 C67 N4 B2 168.9(18) . .
C71 C67 N4 B2 -19(2) . .
C68 C67 N4 B2 -164.5(19) 2 .
B2 C67 N4 B2 -67(2) 3_565 .
N4 C67 N4 C66 65(2) 2 2
C66 C67 N4 C66 -15(2) . 2
C71 C67 N4 C66 157(2) . 2
C68 C67 N4 C66 11.9(14) 2 2
B2 C67 N4 C66 109(3) 3_565 2
C67 N4 C68 C66 -0.1(19) 2 2
N4 N4 C68 C66 -79(4) 2 2
C67 N4 C68 C66 -128(3) . 2
B2 N4 C68 C66 82(3) . 2
C67 N4 C68 C65 76(3) 2 2
N4 N4 C68 C65 -3(3) 2 2
C67 N4 C68 C65 -52(3) . 2
B2 N4 C68 C65 158(3) . 2
C66 N4 C68 C65 76(3) 2 2
C67 N4 C68 C65 109(2) 2 .
N4 N4 C68 C65 30(3) 2 .
C67 N4 C68 C65 -18.2(14) . .
B2 N4 C68 C65 -169(2) . .
C66 N4 C68 C65 109(3) 2 .
C67 N4 C68 C69 -83(3) 2 .
N4 N4 C68 C69 -162(4) 2 .
C67 N4 C68 C69 150(3) . .
B2 N4 C68 C69 -1(3) . .
C66 N4 C68 C69 -83(3) 2 .
N4 N4 C68 C67 -79(4) 2 2
C67 N4 C68 C67 -128(3) . 2
B2 N4 C68 C67 82(3) . 2
C66 N4 C68 C67 0.1(19) 2 2
C67 N4 C68 C68 91(3) 2 2
N4 N4 C68 C68 11(2) 2 2
C67 N4 C68 C68 -36.9(16) . 2
B2 N4 C68 C68 173(2) . 2
C66 N4 C68 C68 91(3) 2 2
C67 N4 C68 C70 -40(2) 2 2
N4 N4 C68 C70 -119(3) 2 2
C67 N4 C68 C70 -168(2) . 2
B2 N4 C68 C70 42(3) . 2
C66 N4 C68 C70 -40(2) 2 2
C66 C65 C68 C66 111(2) . 2
C62 C65 C68 C66 -78(2) . 2
C66 C65 C68 C65 119(4) . 2
C62 C65 C68 C65 -70(2) . 2
C66 C65 C68 N4 11.9(14) . .
C62 C65 C68 N4 -178(2) . .
C66 C65 C68 C69 -157(3) . .
C62 C65 C68 C69 14(3) . .
C66 C65 C68 C67 51(2) . 2
C62 C65 C68 C67 -139(2) . 2
C66 C65 C68 C68 40.2(17) . 2
C62 C65 C68 C68 -149(3) . 2
C66 C65 C68 C70 158(2) . 2
C62 C65 C68 C70 -32(3) . 2
C67 N4 B2 C71 -8.7(13) 2 3_565
N4 N4 B2 C71 67(3) 2 3_565
C67 N4 B2 C71 121.7(19) . 3_565
C68 N4 B2 C71 -91(2) . 3_565
C66 N4 B2 C71 -55.1(19) 2 3_565
C67 N4 B2 F3 122(3) 2 .
N4 N4 B2 F3 -162(4) 2 .
C67 N4 B2 F3 -107(2) . .
C68 N4 B2 F3 40(3) . .
C66 N4 B2 F3 76(3) 2 .
C67 N4 B2 F4 32(3) 2 .
N4 N4 B2 F4 107(4) 2 .
C67 N4 B2 F4 162.1(18) . .
C68 N4 B2 F4 -51(3) . .
C66 N4 B2 F4 -15(3) 2 .
C67 N4 B2 N4 -94(2) 2 4_565
N4 N4 B2 N4 -18(5) 2 4_565
C67 N4 B2 N4 36(3) . 4_565
C68 N4 B2 N4 -176.4(12) . 4_565
C66 N4 B2 N4 -140.6(16) 2 4_565
N4 N4 B2 C67 76(4) 2 2
C67 N4 B2 C67 130(3) . 2
C68 N4 B2 C67 -82(2) . 2
C66 N4 B2 C67 -46.4(18) 2 2
C67 N4 B2 C67 -58(2) 2 3_565
N4 N4 B2 C67 18(3) 2 3_565
C67 N4 B2 C67 72(2) . 3_565
C68 N4 B2 C67 -140(2) . 3_565
C66 N4 B2 C67 -105(2) 2 3_565
C67 N4 B2 C72 31.9(19) 2 3_565
N4 N4 B2 C72 108(4) 2 3_565
C67 N4 B2 C72 162.3(17) . 3_565
C68 N4 B2 C72 -50(3) . 3_565
C66 N4 B2 C72 -15(2) 2 3_565
C67 N4 B2 C77 87(3) 2 3_565
N4 N4 B2 C77 163(4) 2 3_565
C67 N4 B2 C77 -143(2) . 3_565
C68 N4 B2 C77 5(3) . 3_565
C66 N4 B2 C77 41(3) 2 3_565
C71 B2 F3 C77 0.000(1) 3_565 3_565
F4 B2 F3 C77 0.000(2) . 3_565
N4 B2 F3 C77 110.9(17) 4_565 3_565
N4 B2 F3 C77 -110.9(17) . 3_565
C67 B2 F3 C77 -70(3) 2 3_565
C67 B2 F3 C77 70(3) 3_565 3_565
C72 B2 F3 C77 0.000(2) 3_565 3_565
N4 B2 F4 C71 61.0(14) 4_565 3_565
N4 B2 F4 C71 -61.0(14) . 3_565
C67 B2 F4 C71 -43.6(10) 2 3_565
C67 B2 F4 C71 43.6(10) 3_565 3_565
C72 B2 F4 C71 180.0(19) 3_565 3_565
C77 B2 F4 C71 180.000(2) 3_565 3_565
C71 B2 F4 C77 180.000(1) 3_565 3_565
F3 B2 F4 C77 0.000(2) . 3_565
N4 B2 F4 C77 -119.0(14) 4_565 3_565
N4 B2 F4 C77 119.0(14) . 3_565
C67 B2 F4 C77 136.4(10) 2 3_565
C67 B2 F4 C77 -136.4(10) 3_565 3_565
C72 B2 F4 C77 0.0(19) 3_565 3_565
N4 C67 C71 F4 -68(3) 2 3_565
N4 C67 C71 F4 -128(3) . 3_565
C66 C67 C71 F4 42(3) . 3_565
C68 C67 C71 F4 -5(3) 2 3_565
B2 C67 C71 F4 -58(2) 3_565 3_565
N4 C67 C71 C72 -83(3) 2 .
N4 C67 C71 C72 -141.8(19) . .
C66 C67 C71 C72 28(2) . .
C68 C67 C71 C72 -19(3) 2 .
B2 C67 C71 C72 -72.4(18) 3_565 .
N4 C67 C71 B2 -10.2(16) 2 3_565
N4 C67 C71 B2 -69.4(19) . 3_565
C66 C67 C71 B2 100(2) . 3_565
C68 C67 C71 B2 54(2) 2 3_565
N4 C67 C71 C67 56(3) 2 4_565
N4 C67 C71 C67 -3(2) . 4_565
C66 C67 C71 C67 167.1(14) . 4_565
C68 C67 C71 C67 120(2) 2 4_565
B2 C67 C71 C67 66.6(18) 3_565 4_565
B2 C71 C72 F4 0.000(5) 3_565 3_565
C67 C71 C72 F4 68.8(11) . 3_565
C67 C71 C72 F4 -68.8(11) 4_565 3_565
F4 C71 C72 C73 180.000(6) 3_565 .
B2 C71 C72 C73 180.0 3_565 .
C67 C71 C72 C73 -111.2(11) . .
C67 C71 C72 C73 111.2(11) 4_565 .
F4 C71 C72 C77 0.000(8) 3_565 .
B2 C71 C72 C77 0.0 3_565 .
C67 C71 C72 C77 68.8(11) . .
C67 C71 C72 C77 -68.8(11) 4_565 .
F4 C71 C72 B2 0.000(5) 3_565 3_565
C67 C71 C72 B2 68.8(11) . 3_565
C67 C71 C72 B2 -68.8(11) 4_565 3_565
F4 C72 C73 C74 180.000(15) 3_565 .
C71 C72 C73 C74 180.000(2) . .
C77 C72 C73 C74 0.0 . .
C72 C73 C74 C75 0.000(1) . .
C73 C74 C75 C76 0.0 . .
C74 C75 C76 C77 0.0 . .
F4 C72 C77 C76 180.000(2) 3_565 .
C71 C72 C77 C76 180.000(1) . .
C73 C72 C77 C76 0.0 . .
B2 C72 C77 C76 180.0 3_565 .
C75 C76 C77 C72 0.0 . .

loop_
_platon_squeeze_void_nr
_platon_squeeze_void_average_x
_platon_squeeze_void_average_y
_platon_squeeze_void_average_z
_platon_squeeze_void_volume
_platon_squeeze_void_count_electrons
_platon_squeeze_void_content
1 -0.042 0.267 0.193 8272 4133 ' '
